data_2230144
loop_
_publ_author_name
'Allen, Joshua L.'
'Boyle, Paul D.'
'Henderson, Wesley A.'

_publ_section_title
;
 Lithium difluoro(oxalato)borate tetramethylene sulfone disolvate
;
_journal_coeditor_code SI2348
_journal_issue 5
_journal_name_full 'Acta Crystallographica Section E'
_journal_page_first m533
_journal_paper_doi 10.1107/S1600536811011743
_journal_volume 67
_journal_year 2011
_chemical_formula_iupac '2Li +, 2C2 B F2 O4 -, 4C4 H8 O2 S'
_chemical_formula_moiety '2 Li +, 2(C2 B F2 O4 -), 4(C4 H8 O2 S)'
_chemical_formula_sum 'C20 H32 B2 F4 Li2 O16 S4'
_chemical_formula_weight 768.24
_chemical_melting_point 367.85
_chemical_name_systematic
;
Lithium difluoro(oxalato)borate tetramethylene sulfone disolvate
;
_space_group_IT_number 14
_symmetry_cell_setting monoclinic
_symmetry_space_group_name_Hall '-P 2yn'
_symmetry_space_group_name_H-M 'P 1 21/n 1'
_atom_sites_solution_hydrogens geom
_atom_sites_solution_primary direct
_atom_sites_solution_secondary difmap
_audit_creation_method SHELXL-97
_cell_angle_alpha 90.00
_cell_angle_beta 106.0101(13)
_cell_angle_gamma 90.00
_cell_formula_units_Z 2
_cell_length_a 13.9005(4)
_cell_length_b 5.89170(10)
_cell_length_c 19.9627(5)
_cell_measurement_reflns_used 9927
_cell_measurement_temperature 110
_cell_measurement_theta_max 31.79
_cell_measurement_theta_min 3.05
_cell_volume 1571.48(7)
_computing_cell_refinement 'SAINT (Bruker, 2009)'
_computing_data_collection 'APEX2 (Bruker, 2009)'
_computing_data_reduction 'SAINT (Bruker, 2009)'
_computing_molecular_graphics 'ORTEP-3 (Farrugia, 1997)'
_computing_publication_material 'cif2tables.py (Boyle, 2008)'
_computing_structure_refinement 'SHELXTL (Sheldrick, 2008)'
_computing_structure_solution 'SIR92 (Altomare <i>et al.</i>, 1994)'
_diffrn_ambient_temperature 110
_diffrn_measured_fraction_theta_full 0.999
_diffrn_measured_fraction_theta_max 0.971
_diffrn_measurement_device_type 'Bruker--Nonius Kappa X8 APEXII'
_diffrn_measurement_method 'omega and phi scans'
_diffrn_radiation_monochromator graphite
_diffrn_radiation_source 'fine-focus sealed tube'
_diffrn_radiation_type MoK\a
_diffrn_radiation_wavelength 0.71073
_diffrn_reflns_av_R_equivalents 0.0538
_diffrn_reflns_av_sigmaI/netI 0.0450
_diffrn_reflns_limit_h_max 22
_diffrn_reflns_limit_h_min -22
_diffrn_reflns_limit_k_max 8
_diffrn_reflns_limit_k_min -9
_diffrn_reflns_limit_l_max 31
_diffrn_reflns_limit_l_min -31
_diffrn_reflns_number 59573
_diffrn_reflns_theta_full 33.61
_diffrn_reflns_theta_max 34.98
_diffrn_reflns_theta_min 2.08
_diffrn_standards_decay_% 0
_diffrn_standards_interval_count 0
_diffrn_standards_interval_time 0
_diffrn_standards_number 0
_exptl_absorpt_coefficient_mu 0.397
_exptl_absorpt_correction_T_max 0.9392
_exptl_absorpt_correction_T_min 0.8231
_exptl_absorpt_correction_type multi-scan
_exptl_absorpt_process_details '(SADABS; Bruker, 2009)'
_exptl_crystal_colour colourless
_exptl_crystal_density_diffrn 1.623
_exptl_crystal_density_method 'not measured'
_exptl_crystal_description prism
_exptl_crystal_F_000 792
_exptl_crystal_size_max 0.51
_exptl_crystal_size_mid 0.17
_exptl_crystal_size_min 0.16
_refine_diff_density_max 0.795
_refine_diff_density_min -0.451
_refine_ls_extinction_method none
_refine_ls_goodness_of_fit_ref 1.020
_refine_ls_hydrogen_treatment refall
_refine_ls_matrix_type full
_refine_ls_number_parameters 281
_refine_ls_number_reflns 6723
_refine_ls_number_restraints 0
_refine_ls_restrained_S_all 1.020
_refine_ls_R_factor_all 0.0829
_refine_ls_R_factor_gt 0.0443
_refine_ls_shift/su_max 0.001
_refine_ls_shift/su_mean 0.000
_refine_ls_structure_factor_coef Fsqd
_refine_ls_weighting_details 'calc w=1/[\s^2^(Fo^2^)+(0.0531P)^2^+0.5209P] where P=(Fo^2^+2Fc^2^)/3'
_refine_ls_weighting_scheme calc
_refine_ls_wR_factor_gt 0.0963
_refine_ls_wR_factor_ref 0.1126
_reflns_number_gt 4514
_reflns_number_total 6723
_reflns_threshold_expression >2sigma(I)
_cod_data_source_file si2348.cif
_cod_data_source_block I
_cod_depositor_comments
;

2019-10-14
Z value and formula fixed to values more according to usual
chemical conventions.                 miguel
;
_cod_original_formula_sum 'C10 H16 B F2 Li O8 S2'
_cod_original_formula_weight 384.12
_cod_original_formula_moiety 'Li +, C2 B F2 O4 -, 2C4 H8 O2 S'
_cod_original_formula_iupac 'Li +, C2 B F2 O4 -, 2C4 H8 O2 S'
_cod_original_formula_units_Z 4
_cod_original_sg_symbol_H-M 'P 21/n'
_cod_database_code 2230144
_cod_database_fobs_code 2230144

loop_
_symmetry_equiv_pos_as_xyz
'x, y, z'
'-x+1/2, y+1/2, -z+1/2'
'-x, -y, -z'
'x-1/2, -y-1/2, z-1/2'

loop_
_atom_site_type_symbol
_atom_site_label
_atom_site_fract_x
_atom_site_fract_y
_atom_site_fract_z
_atom_site_U_iso_or_equiv
_atom_site_adp_type
_atom_site_calc_flag
_atom_site_refinement_flags
_atom_site_occupancy
_atom_site_disorder_assembly
_atom_site_disorder_group
Li Li1 0.3460(2) -0.0347(4) 0.00559(15) 0.0214(5) Uani d . 1 . .
O O1 0.31626(9) 0.20781(19) -0.06478(8) 0.0316(3) Uani d . 1 . .
O O2 0.22276(8) 0.47559(18) -0.13303(6) 0.0222(2) Uani d . 1 . .
O O3 0.16743(13) 0.2577(2) 0.01240(7) 0.0398(4) Uani d . 1 . .
O O4 0.10533(8) 0.52447(19) -0.06874(6) 0.0215(2) Uani d . 1 . .
C C1 0.24614(12) 0.3388(2) -0.07979(9) 0.0216(3) Uani d . 1 . .
C C2 0.16898(13) 0.3664(3) -0.03845(8) 0.0225(3) Uani d . 1 . .
B B1 0.13278(13) 0.6151(3) -0.13039(9) 0.0197(3) Uani d . 1 . .
F F1 0.15911(8) 0.84008(16) -0.12160(6) 0.0318(2) Uani d . 1 . .
F F2 0.05644(8) 0.58017(19) -0.18987(5) 0.0320(2) Uani d . 1 . .
S S1 0.53657(3) 0.23623(5) 0.095635(17) 0.01352(8) Uani d . 1 . .
O O5 0.45522(9) 0.07304(19) 0.08378(6) 0.0241(2) Uani d . 1 . .
O O6 0.58816(8) 0.25394(17) 0.04173(5) 0.0185(2) Uani d . 1 . .
C C3 0.49317(12) 0.5049(2) 0.11463(8) 0.0192(3) Uani d . 1 . .
H H3A 0.5342(17) 0.620(4) 0.1003(11) 0.037(6) Uiso d . 1 . .
H H3B 0.4301(16) 0.517(3) 0.0880(11) 0.029(5) Uiso d . 1 . .
C C4 0.50818(13) 0.4926(3) 0.19321(8) 0.0234(3) Uani d . 1 . .
H H4A 0.4597(15) 0.390(3) 0.2058(10) 0.025(5) Uiso d . 1 . .
H H4B 0.4995(18) 0.640(4) 0.2119(13) 0.048(7) Uiso d . 1 . .
C C5 0.61283(13) 0.3906(3) 0.22363(9) 0.0253(3) Uani d . 1 . .
H H5A 0.6587(17) 0.502(4) 0.2182(12) 0.038(6) Uiso d . 1 . .
H H5B 0.6283(16) 0.349(4) 0.2732(11) 0.029(5) Uiso d . 1 . .
C C6 0.62066(13) 0.1822(3) 0.17993(8) 0.0204(3) Uani d . 1 . .
H H6A 0.5960(16) 0.054(4) 0.1967(11) 0.033(6) Uiso d . 1 . .
H H6B 0.6831(15) 0.159(3) 0.1732(10) 0.020(5) Uiso d . 1 . .
S S2 0.22934(3) -0.23755(5) 0.111283(18) 0.01444(8) Uani d . 1 . .
O O7 0.27513(8) -0.22574(17) 0.05399(6) 0.0193(2) Uani d . 1 . .
O O8 0.25996(9) -0.42689(18) 0.15829(6) 0.0234(2) Uani d . 1 . .
C C7 0.09674(12) -0.2291(3) 0.08044(9) 0.0203(3) Uani d . 1 . .
H H7A 0.0718(15) -0.376(4) 0.0698(11) 0.031(5) Uiso d . 1 . .
H H7B 0.0845(16) -0.138(4) 0.0414(12) 0.037(6) Uiso d . 1 . .
C C8 0.06790(13) -0.1165(3) 0.14076(10) 0.0263(3) Uani d . 1 . .
H H8A -0.0049(15) -0.066(3) 0.1276(10) 0.024(5) Uiso d . 1 . .
H H8B 0.0803(18) -0.232(4) 0.1822(13) 0.041(6) Uiso d . 1 . .
C C9 0.13774(13) 0.0881(3) 0.16254(10) 0.0251(3) Uani d . 1 . .
H H9A 0.1127(17) 0.211(4) 0.1286(12) 0.032(6) Uiso d . 1 . .
H H9B 0.1384(16) 0.142(4) 0.2075(12) 0.034(6) Uiso d . 1 . .
C C10 0.24416(12) 0.0200(2) 0.16109(8) 0.0197(3) Uani d . 1 . .
H H10A 0.2745(14) 0.127(3) 0.1391(10) 0.022(5) Uiso d . 1 . .
H H10B 0.2877(16) -0.014(4) 0.2038(12) 0.032(5) Uiso d . 1 . .

loop_
_atom_site_aniso_label
_atom_site_aniso_U_11
_atom_site_aniso_U_22
_atom_site_aniso_U_33
_atom_site_aniso_U_12
_atom_site_aniso_U_13
_atom_site_aniso_U_23
Li1 0.0245(13) 0.0185(11) 0.0241(13) -0.0036(10) 0.0115(11) -0.0014(10)
O1 0.0206(6) 0.0172(5) 0.0517(8) 0.0016(4) 0.0012(6) 0.0037(5)
O2 0.0217(5) 0.0197(5) 0.0279(6) 0.0022(4) 0.0115(5) 0.0050(4)
O3 0.0674(10) 0.0299(7) 0.0198(6) -0.0123(6) 0.0080(6) 0.0062(5)
O4 0.0223(5) 0.0235(5) 0.0206(5) -0.0022(4) 0.0092(4) -0.0007(4)
C1 0.0183(7) 0.0144(6) 0.0283(8) -0.0032(5) 0.0004(6) 0.0010(5)
C2 0.0298(8) 0.0184(6) 0.0165(7) -0.0073(6) 0.0016(6) 0.0005(5)
B1 0.0193(8) 0.0188(7) 0.0224(8) 0.0026(6) 0.0082(6) 0.0040(6)
F1 0.0331(6) 0.0168(4) 0.0491(7) 0.0030(4) 0.0175(5) 0.0069(4)
F2 0.0305(6) 0.0384(6) 0.0221(5) 0.0087(4) -0.0011(4) 0.0059(4)
S1 0.01483(16) 0.01248(13) 0.01344(14) -0.00014(11) 0.00423(11) -0.00114(11)
O5 0.0250(6) 0.0234(5) 0.0240(6) -0.0105(4) 0.0068(5) -0.0052(4)
O6 0.0216(5) 0.0192(5) 0.0169(5) 0.0028(4) 0.0091(4) -0.0002(4)
C3 0.0222(7) 0.0164(6) 0.0201(7) 0.0047(5) 0.0074(6) -0.0004(5)
C4 0.0276(8) 0.0245(7) 0.0208(7) -0.0014(6) 0.0112(6) -0.0066(6)
C5 0.0260(8) 0.0327(8) 0.0166(7) -0.0059(7) 0.0050(6) -0.0040(6)
C6 0.0199(7) 0.0229(7) 0.0179(7) 0.0026(6) 0.0042(6) 0.0060(5)
S2 0.01413(16) 0.01212(14) 0.01752(15) -0.00119(11) 0.00510(12) 0.00011(11)
O7 0.0180(5) 0.0190(5) 0.0235(5) -0.0017(4) 0.0100(4) 0.0003(4)
O8 0.0293(6) 0.0155(5) 0.0251(6) 0.0019(4) 0.0068(5) 0.0050(4)
C7 0.0147(6) 0.0226(7) 0.0252(7) -0.0035(5) 0.0081(6) -0.0056(6)
C8 0.0258(9) 0.0243(7) 0.0338(9) -0.0026(6) 0.0168(7) -0.0060(6)
C9 0.0302(9) 0.0205(7) 0.0291(8) -0.0026(6) 0.0158(7) -0.0067(6)
C10 0.0234(7) 0.0148(6) 0.0192(7) -0.0041(5) 0.0031(6) -0.0018(5)

loop_
_atom_type_symbol
_atom_type_description
_atom_type_scat_dispersion_real
_atom_type_scat_dispersion_imag
_atom_type_scat_source
C C 0.0033 0.0016 'International Tables Vol C Tables 4.2.6.8 and 6.1.1.4'
H H 0.0000 0.0000 'International Tables Vol C Tables 4.2.6.8 and 6.1.1.4'
B B 0.0013 0.0007 'International Tables Vol C Tables 4.2.6.8 and 6.1.1.4'
F F 0.0171 0.0103 'International Tables Vol C Tables 4.2.6.8 and 6.1.1.4'
Li Li -0.0003 0.0001 'International Tables Vol C Tables 4.2.6.8 and 6.1.1.4'
O O 0.0106 0.0060 'International Tables Vol C Tables 4.2.6.8 and 6.1.1.4'
S S 0.1246 0.1234 'International Tables Vol C Tables 4.2.6.8 and 6.1.1.4'

loop_
_geom_angle_atom_site_label_1
_geom_angle_atom_site_label_2
_geom_angle_atom_site_label_3
_geom_angle_site_symmetry_1
_geom_angle_site_symmetry_3
_geom_angle
_geom_angle_publ_flag
O7 Li1 O5 . . 100.44(13) ?
O7 Li1 O1 . . 138.48(16) ?
O5 Li1 O1 . . 107.32(13) ?
O7 Li1 O6 . 3_655 103.16(13) ?
O5 Li1 O6 . 3_655 103.55(14) ?
O1 Li1 O6 . 3_655 99.66(13) ?
C1 O1 Li1 . . 129.39(15) ?
C1 O2 B1 . . 109.35(12) ?
C2 O4 B1 . . 110.03(12) ?
O1 C1 O2 . . 126.71(16) ?
O1 C1 C2 . . 124.62(15) ?
O2 C1 C2 . . 108.66(13) ?
O3 C2 O4 . . 126.78(18) ?
O3 C2 C1 . . 125.12(16) ?
O4 C2 C1 . . 108.09(13) ?
F2 B1 F1 . . 111.75(13) ?
F2 B1 O4 . . 110.44(13) ?
F1 B1 O4 . . 111.20(13) ?
F2 B1 O2 . . 109.78(13) ?
F1 B1 O2 . . 109.62(13) ?
O4 B1 O2 . . 103.76(12) ?
O6 S1 O5 . . 116.62(7) ?
O6 S1 C3 . . 111.18(7) ?
O5 S1 C3 . . 109.29(8) ?
O6 S1 C6 . . 112.38(7) ?
O5 S1 C6 . . 108.18(7) ?
C3 S1 C6 . . 97.48(8) ?
S1 O5 Li1 . . 137.86(11) ?
S1 O6 Li1 . 3_655 134.30(10) ?
C4 C3 S1 . . 102.68(10) ?
C4 C3 H3A . . 114.1(13) ?
S1 C3 H3A . . 107.2(13) ?
C4 C3 H3B . . 116.6(13) ?
S1 C3 H3B . . 106.4(13) ?
H3A C3 H3B . . 108.9(18) ?
C3 C4 C5 . . 105.72(13) ?
C3 C4 H4A . . 112.4(12) ?
C5 C4 H4A . . 107.4(12) ?
C3 C4 H4B . . 110.9(14) ?
C5 C4 H4B . . 113.9(14) ?
H4A C4 H4B . . 106.6(18) ?
C6 C5 C4 . . 107.33(13) ?
C6 C5 H5A . . 109.7(14) ?
C4 C5 H5A . . 106.3(14) ?
C6 C5 H5B . . 110.0(13) ?
C4 C5 H5B . . 114.6(12) ?
H5A C5 H5B . . 108.8(18) ?
C5 C6 S1 . . 105.21(11) ?
C5 C6 H6A . . 110.8(13) ?
S1 C6 H6A . . 105.9(13) ?
C5 C6 H6B . . 114.9(12) ?
S1 C6 H6B . . 106.6(12) ?
H6A C6 H6B . . 112.7(18) ?
O8 S2 O7 . . 115.66(7) ?
O8 S2 C7 . . 109.79(8) ?
O7 S2 C7 . . 111.29(7) ?
O8 S2 C10 . . 108.96(7) ?
O7 S2 C10 . . 112.75(7) ?
C7 S2 C10 . . 96.78(7) ?
S2 O7 Li1 . . 144.93(11) ?
C8 C7 S2 . . 102.27(11) ?
C8 C7 H7A . . 115.0(13) ?
S2 C7 H7A . . 109.7(13) ?
C8 C7 H7B . . 112.9(14) ?
S2 C7 H7B . . 104.0(14) ?
H7A C7 H7B . . 112.0(19) ?
C7 C8 C9 . . 106.42(13) ?
C7 C8 H8A . . 112.5(11) ?
C9 C8 H8A . . 110.6(11) ?
C7 C8 H8B . . 108.6(13) ?
C9 C8 H8B . . 109.5(13) ?
H8A C8 H8B . . 109.1(17) ?
C8 C9 C10 . . 109.02(13) ?
C8 C9 H9A . . 107.7(13) ?
C10 C9 H9A . . 109.7(13) ?
C8 C9 H9B . . 111.8(13) ?
C10 C9 H9B . . 110.2(13) ?
H9A C9 H9B . . 108.4(18) ?
C9 C10 S2 . . 105.47(10) ?
C9 C10 H10A . . 113.2(12) ?
S2 C10 H10A . . 108.0(12) ?
C9 C10 H10B . . 115.4(13) ?
S2 C10 H10B . . 105.9(13) ?
H10A C10 H10B . . 108.4(18) ?

loop_
_geom_bond_atom_site_label_1
_geom_bond_atom_site_label_2
_geom_bond_site_symmetry_2
_geom_bond_distance
_geom_bond_publ_flag
Li1 O7 . 1.922(3) ?
Li1 O5 . 1.959(3) ?
Li1 O1 . 1.966(3) ?
Li1 O6 3_655 1.969(3) ?
O1 C1 . 1.2144(19) ?
O2 C1 . 1.3014(19) ?
O2 B1 . 1.510(2) ?
O3 C2 . 1.2053(19) ?
O4 C2 . 1.312(2) ?
O4 B1 . 1.485(2) ?
C1 C2 . 1.532(2) ?
B1 F2 . 1.372(2) ?
B1 F1 . 1.373(2) ?
S1 O6 . 1.4521(11) ?
S1 O5 . 1.4530(11) ?
S1 C3 . 1.7719(14) ?
S1 C6 . 1.7929(16) ?
O6 Li1 3_655 1.969(3) ?
C3 C4 . 1.526(2) ?
C3 H3A . 0.98(2) ?
C3 H3B . 0.89(2) ?
C4 C5 . 1.536(2) ?
C4 H4A . 0.99(2) ?
C4 H4B . 0.97(3) ?
C5 C6 . 1.527(2) ?
C5 H5A . 0.94(2) ?
C5 H5B . 0.98(2) ?
C6 H6A . 0.93(2) ?
C6 H6B . 0.925(19) ?
S2 O8 . 1.4443(11) ?
S2 O7 . 1.4559(11) ?
S2 C7 . 1.7758(16) ?
S2 C10 . 1.7945(15) ?
C7 C8 . 1.522(2) ?
C7 H7A . 0.94(2) ?
C7 H7B . 0.92(2) ?
C8 C9 . 1.534(2) ?
C8 H8A . 1.02(2) ?
C8 H8B . 1.05(2) ?
C9 C10 . 1.541(2) ?
C9 H9A . 0.99(2) ?
C9 H9B . 0.95(2) ?
C10 H10A . 0.933(19) ?
C10 H10B . 0.92(2) ?

loop_
_geom_torsion_atom_site_label_1
_geom_torsion_atom_site_label_2
_geom_torsion_atom_site_label_3
_geom_torsion_atom_site_label_4
_geom_torsion_site_symmetry_1
_geom_torsion_site_symmetry_2
_geom_torsion_site_symmetry_3
_geom_torsion_site_symmetry_4
_geom_torsion
_geom_torsion_publ_flag
O7 Li1 O1 C1 . . . . 24.4(3) ?
O5 Li1 O1 C1 . . . . -105.29(18) ?
O6 Li1 O1 C1 3_655 . . . 147.13(16) ?
Li1 O1 C1 O2 . . . . -169.91(15) ?
Li1 O1 C1 C2 . . . . 9.1(3) ?
B1 O2 C1 O1 . . . . -177.70(15) ?
B1 O2 C1 C2 . . . . 3.12(16) ?
B1 O4 C2 O3 . . . . -179.29(16) ?
B1 O4 C2 C1 . . . . -0.31(16) ?
O1 C1 C2 O3 . . . . -2.0(3) ?
O2 C1 C2 O3 . . . . 177.15(15) ?
O1 C1 C2 O4 . . . . 178.94(15) ?
O2 C1 C2 O4 . . . . -1.86(17) ?
C2 O4 B1 F2 . . . . 119.62(14) ?
C2 O4 B1 F1 . . . . -115.73(14) ?
C2 O4 B1 O2 . . . . 2.03(16) ?
C1 O2 B1 F2 . . . . -121.27(14) ?
C1 O2 B1 F1 . . . . 115.62(14) ?
C1 O2 B1 O4 . . . . -3.23(16) ?
O6 S1 O5 Li1 . . . . -38.91(18) ?
C3 S1 O5 Li1 . . . . 88.21(17) ?
C6 S1 O5 Li1 . . . . -166.71(16) ?
O7 Li1 O5 S1 . . . . -172.88(11) ?
O1 Li1 O5 S1 . . . . -24.1(2) ?
O6 Li1 O5 S1 3_655 . . . 80.71(19) ?
O5 S1 O6 Li1 . . . 3_655 -53.42(17) ?
C3 S1 O6 Li1 . . . 3_655 -179.61(15) ?
C6 S1 O6 Li1 . . . 3_655 72.30(16) ?
O6 S1 C3 C4 . . . . -143.40(10) ?
O5 S1 C3 C4 . . . . 86.46(12) ?
C6 S1 C3 C4 . . . . -25.83(12) ?
S1 C3 C4 C5 . . . . 44.85(14) ?
C3 C4 C5 C6 . . . . -47.70(17) ?
C4 C5 C6 S1 . . . . 27.11(16) ?
O6 S1 C6 C5 . . . . 116.13(11) ?
O5 S1 C6 C5 . . . . -113.69(12) ?
C3 S1 C6 C5 . . . . -0.49(13) ?
O8 S2 O7 Li1 . . . . -128.77(19) ?
C7 S2 O7 Li1 . . . . 105.0(2) ?
C10 S2 O7 Li1 . . . . -2.5(2) ?
O5 Li1 O7 S2 . . . . 52.0(2) ?
O1 Li1 O7 S2 . . . . -79.7(3) ?
O6 Li1 O7 S2 3_655 . . . 158.69(13) ?
O8 S2 C7 C8 . . . . 80.33(12) ?
O7 S2 C7 C8 . . . . -150.31(10) ?
C10 S2 C7 C8 . . . . -32.65(12) ?
S2 C7 C8 C9 . . . . 45.93(16) ?
C7 C8 C9 C10 . . . . -41.02(19) ?
C8 C9 C10 S2 . . . . 16.08(17) ?
O8 S2 C10 C9 . . . . -103.64(12) ?
O7 S2 C10 C9 . . . . 126.54(11) ?
C7 S2 C10 C9 . . . . 10.02(12) ?
